data_3000630
loop_
_publ_author_name
'Yuki Masudas'
'Umme Fariha Tasnim'
'Yuan Huang'
'Takanori Nakane'
'Akihiro Kawamoto'
'Genji Kurisu'
'Yuh Hijikata'
'Shin-ichiro Noro'

_journal_name_full 'To be published in Crystal Growth & Design'
_chemical_formula_sum 'C28 H30 Cu F6 N4 O7 S2'
_space_group_name_Hall 'P 2yb'
_space_group_name_H-M_alt 'P 1 21 1'
_cell_angle_alpha 90
_cell_angle_beta 96.853(2)
_cell_angle_gamma 90
_cell_length_a 8.9913(3)
_cell_length_b 17.6187(5)
_cell_length_c 10.8654(3)
_cell_measurement_temperature 100
_cell_volume 1708.95(9)
_diffrn_ambient_temperature 100
_diffrn_radiation_probe x-ray
_diffrn_radiation_type 'Mo K\a'
_diffrn_radiation_wavelength 0.71073
_refine_ls_goodness_of_fit_ref 1.005
_refine_ls_R_factor_all 0.0413
_refine_ls_R_factor_gt 0.0379
_refine_ls_wR_factor_gt 0.0957
_refine_ls_wR_factor_ref 0.0977
_cod_database_code 3000630
_cod_hold_until_date 2026-01-05
_cod_depositor_requested_release_date 2026-01-05

loop_
_atom_site_label
_atom_site_fract_x
_atom_site_fract_y
_atom_site_fract_z
? ? ? ?
